data_7249824
loop_
_publ_author_name
'Cifuentes, Carlos'
'Bravo, Nestor'
'Restrepo, Daniel'
'Mac\'ias, Mario'
'Portilla, Jaime'

_publ_section_title
;
 Isomerization of pirazolopyrimidines to pyrazolopyridines by
 ring-opening/closing reaction in aqueous NaOH
;
_journal_issue 3
_journal_name_full 'RSC Advances'
_journal_page_first 2078
_journal_page_last 2085
_journal_paper_doi 10.1039/D4RA06345G
_journal_volume 15
_journal_year 2025
_chemical_formula_moiety 'C15 H13 N3 O'
_chemical_formula_sum 'C15 H13 N3 O'
_chemical_formula_weight 251.28
_space_group_crystal_system triclinic
_space_group_IT_number 2
_space_group_name_Hall '-P 1'
_space_group_name_H-M_alt 'P -1'
_atom_sites_solution_hydrogens geom
_atom_sites_solution_primary iterative
_atom_sites_solution_secondary difmap
_audit_creation_method SHELXL-2018/3
_audit_update_record
;
2024-05-27 deposited with the CCDC.	2025-01-10 downloaded from the CCDC.
;
_cell_angle_alpha 95.113(6)
_cell_angle_beta 98.415(8)
_cell_angle_gamma 90.754(8)
_cell_formula_units_Z 2
_cell_length_a 6.9160(8)
_cell_length_b 8.9551(8)
_cell_length_c 10.3411(6)
_cell_measurement_reflns_used 4298
_cell_measurement_temperature 298(2)
_cell_measurement_theta_max 75.9840
_cell_measurement_theta_min 4.3430
_cell_volume 630.82(10)
_computing_cell_refinement 'CrysAlisPro 1.171.41.119a (Rigaku OD, 2021)'
_computing_data_collection 'CrysAlisPro 1.171.41.119a (Rigaku OD, 2021)'
_computing_data_reduction 'CrysAlisPro 1.171.41.119a (Rigaku OD, 2021)'
_computing_molecular_graphics 'Mercury (Macrae et al., 2008)'
_computing_publication_material 'SHELXL-2018/3 (Sheldrick, 2018)'
_computing_structure_refinement 'SHELXL-2018/3 (Sheldrick, 2018)'
_computing_structure_solution 'Superflip (Palatinus & Chapuis, 2007)'
_diffrn_ambient_temperature 298(2)
_diffrn_detector 'CCD plate'
_diffrn_detector_area_resol_mean 10.6144
_diffrn_detector_type Atlas
_diffrn_measured_fraction_theta_full 0.999
_diffrn_measured_fraction_theta_max 0.976
_diffrn_measurement_device 'four-circle diffractometer'
_diffrn_measurement_device_type 'SuperNova, Dual, Cu at zero, Atlas'
_diffrn_measurement_method '\w scans'
_diffrn_radiation_type CuK\a
_diffrn_radiation_wavelength 1.54184
_diffrn_reflns_av_R_equivalents 0.0253
_diffrn_reflns_av_unetI/netI 0.0212
_diffrn_reflns_Laue_measured_fraction_full 0.999
_diffrn_reflns_Laue_measured_fraction_max 0.976
_diffrn_reflns_limit_h_max 8
_diffrn_reflns_limit_h_min -8
_diffrn_reflns_limit_k_max 11
_diffrn_reflns_limit_k_min -8
_diffrn_reflns_limit_l_max 12
_diffrn_reflns_limit_l_min -13
_diffrn_reflns_number 7396
_diffrn_reflns_point_group_measured_fraction_full 0.999
_diffrn_reflns_point_group_measured_fraction_max 0.976
_diffrn_reflns_theta_full 67.684
_diffrn_reflns_theta_max 76.567
_diffrn_reflns_theta_min 4.340
_diffrn_source 'SuperNova (Cu) micro-focus sealed X-ray Source'
_exptl_absorpt_coefficient_mu 0.691
_exptl_absorpt_correction_T_max 1.00000
_exptl_absorpt_correction_T_min 0.87324
_exptl_absorpt_correction_type multi-scan
_exptl_absorpt_process_details
;
CrysAlisPro 1.171.41.119a (Rigaku Oxford Diffraction, 2021)
Empirical absorption correction using spherical harmonics,
implemented in SCALE3 ABSPACK scaling algorithm.
;
_exptl_crystal_density_diffrn 1.323
_exptl_crystal_description parallelepiped
_exptl_crystal_F_000 264
_exptl_crystal_size_max 0.220
_exptl_crystal_size_mid 0.190
_exptl_crystal_size_min 0.180
_refine_diff_density_max 0.248
_refine_diff_density_min -0.185
_refine_diff_density_rms 0.042
_refine_ls_extinction_method none
_refine_ls_goodness_of_fit_ref 1.065
_refine_ls_hydrogen_treatment constr
_refine_ls_matrix_type full
_refine_ls_number_parameters 174
_refine_ls_number_reflns 2594
_refine_ls_number_restraints 0
_refine_ls_restrained_S_all 1.065
_refine_ls_R_factor_all 0.0573
_refine_ls_R_factor_gt 0.0496
_refine_ls_shift/su_max 0.000
_refine_ls_shift/su_mean 0.000
_refine_ls_structure_factor_coef Fsqd
_refine_ls_weighting_details 'w=1/[\s^2^(Fo^2^)+(0.0715P)^2^+0.1393P] where P=(Fo^2^+2Fc^2^)/3'
_refine_ls_weighting_scheme calc
_refine_ls_wR_factor_gt 0.1358
_refine_ls_wR_factor_ref 0.1429
_reflns_Friedel_coverage 0.000
_reflns_number_gt 2259
_reflns_number_total 2594
_reflns_threshold_expression 'I > 2\s(I)'
_cod_data_source_file d4ra06345g2.cif
_cod_data_source_block Compound_3a
_cod_database_code 7249824
_shelx_shelxl_version_number 2018/3
_shelx_space_group_comment
;
The symmetry employed for this shelxl refinement is uniquely defined
by the following loop, which should always be used as a source of
symmetry information in preference to the above space-group names.
They are only intended as comments.
;
_shelx_estimated_absorpt_t_min 0.863
_shelx_estimated_absorpt_t_max 0.886

loop_
_space_group_symop_operation_xyz
'x, y, z'
'-x, -y, -z'

loop_
_atom_site_label
_atom_site_type_symbol
_atom_site_fract_x
_atom_site_fract_y
_atom_site_fract_z
_atom_site_U_iso_or_equiv
_atom_site_adp_type
_atom_site_occupancy
_atom_site_site_symmetry_order
_atom_site_calc_flag
_atom_site_refinement_flags_posn
_atom_site_refinement_flags_adp
_atom_site_refinement_flags_occupancy
_atom_site_disorder_assembly
_atom_site_disorder_group
N8 N 0.24331(19) 0.18619(14) 0.42375(13) 0.0466(3) Uani 1 1 d . . . . .
N6 N 0.2308(2) -0.04692(14) 0.28943(13) 0.0473(3) Uani 1 1 d . . . . .
C7 C 0.24033(19) 0.03606(16) 0.40551(15) 0.0411(3) Uani 1 1 d . . . . .
N5 N 0.2304(2) -0.19731(14) 0.30615(14) 0.0502(3) Uani 1 1 d . . . . .
C3 C 0.2463(2) -0.06464(15) 0.50345(15) 0.0420(3) Uani 1 1 d . . . . .
O11 O 0.2314(3) 0.14481(15) 0.88072(13) 0.0768(4) Uani 1 1 d . . . . .
C1 C 0.2563(2) 0.15034(16) 0.65624(15) 0.0435(3) Uani 1 1 d . . . . .
C2 C 0.2527(2) -0.00469(16) 0.63244(15) 0.0438(3) Uani 1 1 d . . . . .
H2 H 0.254455 -0.066154 0.700482 0.053 Uiso 1 1 calc R U . . .
C9 C 0.2518(2) 0.23835(16) 0.54897(16) 0.0460(3) Uani 1 1 d . . . . .
H9 H 0.254984 0.341959 0.567663 0.055 Uiso 1 1 calc R U . . .
C4 C 0.2398(2) -0.20941(17) 0.43317(17) 0.0470(4) Uani 1 1 d . . . . .
C10 C 0.2544(2) 0.22090(18) 0.79177(16) 0.0506(4) Uani 1 1 d . . . . .
C14 C 0.2784(2) 0.38799(18) 0.81847(15) 0.0497(4) Uani 1 1 d . . . . .
C18 C 0.4816(3) 0.6102(2) 0.8457(2) 0.0714(5) Uani 1 1 d . . . . .
H18 H 0.602180 0.656508 0.843631 0.086 Uiso 1 1 calc R U . . .
C15 C 0.1264(3) 0.4719(2) 0.8550(2) 0.0700(5) Uani 1 1 d . . . . .
H15 H 0.006493 0.425778 0.859330 0.084 Uiso 1 1 calc R U . . .
C12 C 0.2250(3) 0.0032(2) 0.15959(17) 0.0635(5) Uani 1 1 d . . . . .
H12A H 0.207805 0.109648 0.163880 0.095 Uiso 1 1 calc R U . . .
H12B H 0.118001 -0.046521 0.101408 0.095 Uiso 1 1 calc R U . . .
H12C H 0.345466 -0.020252 0.127439 0.095 Uiso 1 1 calc R U . . .
C19 C 0.4563(3) 0.4584(2) 0.81295(19) 0.0612(5) Uani 1 1 d . . . . .
H19 H 0.558827 0.402730 0.786998 0.073 Uiso 1 1 calc R U . . .
C13 C 0.2444(3) -0.35861(18) 0.4867(2) 0.0612(5) Uani 1 1 d . . . . .
H13A H 0.214832 -0.435977 0.415740 0.092 Uiso 1 1 calc R U . . .
H13B H 0.149133 -0.362792 0.545196 0.092 Uiso 1 1 calc R U . . .
H13C H 0.372121 -0.373203 0.533554 0.092 Uiso 1 1 calc R U . . .
C17 C 0.3295(4) 0.6943(2) 0.88155(19) 0.0728(6) Uani 1 1 d . . . . .
H17 H 0.346608 0.797101 0.903133 0.087 Uiso 1 1 calc R U . . .
C16 C 0.1532(4) 0.6254(2) 0.8852(2) 0.0814(6) Uani 1 1 d . . . . .
H16 H 0.049815 0.682254 0.908187 0.098 Uiso 1 1 calc R U . . .

loop_
_atom_site_aniso_label
_atom_site_aniso_U_11
_atom_site_aniso_U_22
_atom_site_aniso_U_33
_atom_site_aniso_U_23
_atom_site_aniso_U_13
_atom_site_aniso_U_12
N8 0.0527(7) 0.0381(6) 0.0492(7) 0.0073(5) 0.0065(5) -0.0022(5)
N6 0.0518(7) 0.0419(7) 0.0485(7) 0.0037(5) 0.0087(5) -0.0012(5)
C7 0.0358(7) 0.0388(7) 0.0487(8) 0.0052(6) 0.0054(5) -0.0011(5)
N5 0.0524(7) 0.0388(7) 0.0592(8) 0.0011(6) 0.0099(6) -0.0001(5)
C3 0.0362(6) 0.0370(7) 0.0527(8) 0.0074(6) 0.0043(5) 0.0000(5)
O11 0.1214(13) 0.0580(8) 0.0517(7) 0.0093(6) 0.0146(7) -0.0141(8)
C1 0.0424(7) 0.0402(8) 0.0470(8) 0.0048(6) 0.0038(6) -0.0015(6)
C2 0.0433(7) 0.0384(7) 0.0496(8) 0.0106(6) 0.0031(6) -0.0001(6)
C9 0.0512(8) 0.0335(7) 0.0525(8) 0.0042(6) 0.0056(6) -0.0012(6)
C4 0.0433(7) 0.0378(8) 0.0593(9) 0.0039(6) 0.0065(6) 0.0011(6)
C10 0.0566(9) 0.0462(8) 0.0479(8) 0.0049(6) 0.0037(7) -0.0038(7)
C14 0.0590(9) 0.0453(8) 0.0432(7) 0.0011(6) 0.0049(6) -0.0019(7)
C18 0.0821(13) 0.0551(11) 0.0749(13) -0.0006(9) 0.0110(10) -0.0172(9)
C15 0.0632(11) 0.0631(12) 0.0836(14) -0.0005(10) 0.0148(9) 0.0026(9)
C12 0.0841(13) 0.0588(10) 0.0483(9) 0.0060(7) 0.0126(8) -0.0077(9)
C19 0.0634(10) 0.0515(9) 0.0692(11) -0.0002(8) 0.0151(8) -0.0038(8)
C13 0.0723(11) 0.0383(8) 0.0735(11) 0.0080(8) 0.0106(9) 0.0015(7)
C17 0.1138(18) 0.0454(9) 0.0569(10) -0.0021(8) 0.0097(10) -0.0038(10)
C16 0.0925(16) 0.0604(12) 0.0916(16) -0.0046(11) 0.0201(12) 0.0214(11)

loop_
_atom_type_symbol
_atom_type_description
_atom_type_scat_dispersion_real
_atom_type_scat_dispersion_imag
_atom_type_scat_source
C C 0.0181 0.0091 'International Tables Vol C Tables 4.2.6.8 and 6.1.1.4'
H H 0.0000 0.0000 'International Tables Vol C Tables 4.2.6.8 and 6.1.1.4'
N N 0.0311 0.0180 'International Tables Vol C Tables 4.2.6.8 and 6.1.1.4'
O O 0.0492 0.0322 'International Tables Vol C Tables 4.2.6.8 and 6.1.1.4'

loop_
_geom_angle_atom_site_label_1
_geom_angle_atom_site_label_2
_geom_angle_atom_site_label_3
_geom_angle
_geom_angle_site_symmetry_1
_geom_angle_site_symmetry_3
_geom_angle_publ_flag
C9 N8 C7 113.27(13) . . ?
C7 N6 N5 110.93(13) . . ?
C7 N6 C12 128.70(14) . . ?
N5 N6 C12 120.36(14) . . ?
N8 C7 N6 126.11(14) . . ?
N8 C7 C3 126.72(14) . . ?
N6 C7 C3 107.17(13) . . ?
C4 N5 N6 107.08(13) . . ?
C2 C3 C7 117.80(13) . . ?
C2 C3 C4 137.77(14) . . ?
C7 C3 C4 104.42(14) . . ?
C2 C1 C9 118.83(14) . . ?
C2 C1 C10 119.94(14) . . ?
C9 C1 C10 121.15(14) . . ?
C3 C2 C1 117.56(13) . . ?
N8 C9 C1 125.81(14) . . ?
N5 C4 C3 110.40(14) . . ?
N5 C4 C13 121.42(15) . . ?
C3 C4 C13 128.18(16) . . ?
O11 C10 C1 120.84(15) . . ?
O11 C10 C14 119.81(15) . . ?
C1 C10 C14 119.35(14) . . ?
C15 C14 C19 119.44(16) . . ?
C15 C14 C10 120.12(16) . . ?
C19 C14 C10 120.36(15) . . ?
C19 C18 C17 120.35(19) . . ?
C14 C15 C16 119.59(19) . . ?
C18 C19 C14 120.23(18) . . ?
C16 C17 C18 119.50(18) . . ?
C17 C16 C15 120.9(2) . . ?

loop_
_geom_bond_atom_site_label_1
_geom_bond_atom_site_label_2
_geom_bond_distance
_geom_bond_site_symmetry_2
_geom_bond_publ_flag
N8 C9 1.330(2) . ?
N8 C7 1.3403(19) . ?
N6 C7 1.347(2) . ?
N6 N5 1.3730(18) . ?
N6 C12 1.449(2) . ?
C7 C3 1.412(2) . ?
N5 C4 1.320(2) . ?
C3 C2 1.387(2) . ?
C3 C4 1.425(2) . ?
O11 C10 1.219(2) . ?
C1 C2 1.387(2) . ?
C1 C9 1.414(2) . ?
C1 C10 1.487(2) . ?
C4 C13 1.490(2) . ?
C10 C14 1.500(2) . ?
C14 C15 1.378(3) . ?
C14 C19 1.386(2) . ?
C18 C19 1.374(3) . ?
C18 C17 1.377(3) . ?
C15 C16 1.386(3) . ?
C17 C16 1.366(3) . ?

loop_
_geom_torsion_atom_site_label_1
_geom_torsion_atom_site_label_2
_geom_torsion_atom_site_label_3
_geom_torsion_atom_site_label_4
_geom_torsion
_geom_torsion_site_symmetry_1
_geom_torsion_site_symmetry_2
_geom_torsion_site_symmetry_3
_geom_torsion_site_symmetry_4
_geom_torsion_publ_flag
C9 N8 C7 N6 179.56(14) . . . . ?
C9 N8 C7 C3 -0.4(2) . . . . ?
N5 N6 C7 N8 -179.99(13) . . . . ?
C12 N6 C7 N8 1.1(3) . . . . ?
N5 N6 C7 C3 -0.05(16) . . . . ?
C12 N6 C7 C3 -178.92(15) . . . . ?
C7 N6 N5 C4 -0.05(17) . . . . ?
C12 N6 N5 C4 178.93(15) . . . . ?
N8 C7 C3 C2 1.1(2) . . . . ?
N6 C7 C3 C2 -178.79(12) . . . . ?
N8 C7 C3 C4 -179.95(14) . . . . ?
N6 C7 C3 C4 0.12(15) . . . . ?
C7 C3 C2 C1 -1.1(2) . . . . ?
C4 C3 C2 C1 -179.56(16) . . . . ?
C9 C1 C2 C3 0.5(2) . . . . ?
C10 C1 C2 C3 177.30(13) . . . . ?
C7 N8 C9 C1 -0.4(2) . . . . ?
C2 C1 C9 N8 0.3(2) . . . . ?
C10 C1 C9 N8 -176.46(14) . . . . ?
N6 N5 C4 C3 0.12(17) . . . . ?
N6 N5 C4 C13 -179.30(14) . . . . ?
C2 C3 C4 N5 178.42(16) . . . . ?
C7 C3 C4 N5 -0.15(16) . . . . ?
C2 C3 C4 C13 -2.2(3) . . . . ?
C7 C3 C4 C13 179.22(15) . . . . ?
C2 C1 C10 O11 -6.8(2) . . . . ?
C9 C1 C10 O11 169.91(16) . . . . ?
C2 C1 C10 C14 173.98(14) . . . . ?
C9 C1 C10 C14 -9.3(2) . . . . ?
O11 C10 C14 C15 -65.4(2) . . . . ?
C1 C10 C14 C15 113.83(19) . . . . ?
O11 C10 C14 C19 111.4(2) . . . . ?
C1 C10 C14 C19 -69.3(2) . . . . ?
C19 C14 C15 C16 0.2(3) . . . . ?
C10 C14 C15 C16 177.09(19) . . . . ?
C17 C18 C19 C14 -1.4(3) . . . . ?
C15 C14 C19 C18 1.1(3) . . . . ?
C10 C14 C19 C18 -175.79(17) . . . . ?
C19 C18 C17 C16 0.4(3) . . . . ?
C18 C17 C16 C15 0.9(4) . . . . ?
C14 C15 C16 C17 -1.2(4) . . . . ?
